data_9008022
loop_
_publ_author_name
'West, C. D.'

_publ_section_title
;
 The crystal structures of some alkali hydrosulfides and monosulfides
;
_journal_name_full 'Zeitschrift fur Kristallographie'
_journal_page_first 97
_journal_page_last 115
_journal_volume 88
_journal_year 1934
_chemical_formula_structural (NH4)SH
_chemical_formula_sum 'H5 N S'
_space_group_IT_number 129
_symmetry_space_group_name_Hall 'P 4ab 2ab -1ab'
_symmetry_space_group_name_H-M 'P 4/n m m :1'
_cell_angle_alpha 90
_cell_angle_beta 90
_cell_angle_gamma 90
_cell_formula_units_Z 2
_cell_length_a 6.01
_cell_length_b 6.01
_cell_length_c 4.01
_cell_volume 144.842
_database_code_amcsd 0010523
_exptl_crystal_density_diffrn 1.056
_cod_original_sg_symbol_H-M 'P 4/n m m'
_cod_original_formula_sum 'N S'
_cod_database_code 9008022
_amcsd_formula_title (NH4)SH

loop_
_space_group_symop_operation_xyz
x,y,z
1/2-y,1/2-x,z
y,x,-z
y,-x,-z
1/2-y,1/2+x,z
x,-y,z
1/2-x,1/2+y,-z
1/2+x,1/2+y,-z
-x,-y,z
1/2+y,1/2+x,z
-y,-x,-z
-y,x,-z
1/2+y,1/2-x,z
-x,y,z
1/2+x,1/2-y,-z
1/2-x,1/2-y,-z

loop_
_atom_site_label
_atom_site_type_symbol
_atom_site_fract_x
_atom_site_fract_y
_atom_site_fract_z
_atom_site_attached_hydrogens
N N 0.00000 0.00000 0.00000 4
S S 0.50000 0.00000 0.34000 1

loop_
_cod_changelog_entry_id
_cod_changelog_entry_author
_cod_changelog_entry_date
_cod_changelog_entry_text
1 'Vaitkus, Antanas' 2024-12-10T18:14:27+02:00
;
 Added the '_atom_site_type_symbol' data item and updated the
 '_chemical_formula_sum' data value to include the attached hydrogen atoms.
;

loop_
_cod_related_entry_id
_cod_related_entry_database
_cod_related_entry_code
1 AMCSD 0010523
